data_1564310
loop_
_publ_author_name
'Dong, Jie'
'Wang, Baiquan'

_publ_section_title
;
 Homo- and copolymerization of norbornene using tridentate IzQO palladium
 catalysts with dimethylaminoethyl as a side arm
;
_journal_issue 32
_journal_name_full 'Polymer Chemistry'
_journal_page_first 4736
_journal_page_last 4747
_journal_paper_doi 10.1039/D1PY00699A
_journal_volume 12
_journal_year 2021
_chemical_formula_moiety 'C18 H26 Cl N3 O Pd, 0.5(C H2 Cl2)'
_chemical_formula_sum 'C18.5 H27 Cl2 N3 O Pd'
_chemical_formula_weight 484.73
_space_group_crystal_system triclinic
_space_group_IT_number 2
_space_group_name_Hall '-P 1'
_space_group_name_H-M_alt 'P -1'
_atom_sites_solution_hydrogens geom
_atom_sites_solution_primary dual
_audit_creation_date 2020-07-20
_audit_creation_method
;
Olex2 1.2
(compiled 2018.05.29 svn.r3508 for OlexSys, GUI svn.r5506)
;
_audit_update_record
;
2021-05-05 deposited with the CCDC.	2021-07-19 downloaded from the CCDC.
;
_cell_angle_alpha 62.136(5)
_cell_angle_beta 84.247(4)
_cell_angle_gamma 84.451(4)
_cell_formula_units_Z 4
_cell_length_a 9.5481(5)
_cell_length_b 15.1927(7)
_cell_length_c 15.9838(8)
_cell_measurement_reflns_used 12069
_cell_measurement_temperature 113(2)
_cell_measurement_theta_max 32.8240
_cell_measurement_theta_min 2.4730
_cell_volume 2036.2(2)
_computing_cell_refinement 'CrysAlisPro 1.171.38.46 (Rigaku OD, 2015)'
_computing_data_collection CrystalClear(Rigaku,2008)
_computing_data_reduction 'CrysAlisPro 1.171.38.46 (Rigaku OD, 2015)'
_computing_molecular_graphics 'Olex2 (Dolomanov et al., 2009)'
_computing_publication_material 'Olex2 (Dolomanov et al., 2009)'
_computing_structure_refinement 'ShelXL (Sheldrick, 2015)'
_computing_structure_solution 'ShelXT (Sheldrick, 2015)'
_diffrn_ambient_temperature 113.15
_diffrn_detector 'CCD plate'
_diffrn_measured_fraction_theta_full 0.999
_diffrn_measured_fraction_theta_max 0.999
_diffrn_measurement_details
;
List of Runs (angles in degrees, time in seconds):

  # Type    Start    End  Width  t~exp~   \w     \q     \k     \f   Frames
#--------------------------------------------------------------------------
  1  \w   -115.00  65.00   1.00    2.00    --  -25.00  45.00   0.00  180
  2  \w   -115.00  65.00   1.00    2.00    --  -25.00  45.00  90.00  180
  3  \w   -115.00  65.00   1.00    2.00    --  -25.00  45.00 180.00  180
;
_diffrn_measurement_device 'abstract diffractometer'
_diffrn_measurement_device_type 'Rigaku Saturn 70 CCD'
_diffrn_measurement_method '\w scans'
_diffrn_orient_matrix_type 'CrysAlisPro convention (1999,Acta A55,543-557)'
_diffrn_orient_matrix_UB_11 -0.0631837000
_diffrn_orient_matrix_UB_12 -0.0147436000
_diffrn_orient_matrix_UB_13 -0.0084491000
_diffrn_orient_matrix_UB_21 0.0013032000
_diffrn_orient_matrix_UB_22 0.0408201000
_diffrn_orient_matrix_UB_23 -0.0463022000
_diffrn_orient_matrix_UB_31 0.0399837000
_diffrn_orient_matrix_UB_32 -0.0302355000
_diffrn_orient_matrix_UB_33 -0.0177272000
_diffrn_radiation_monochromator confocal
_diffrn_radiation_probe x-ray
_diffrn_radiation_type MoK\a
_diffrn_radiation_wavelength 0.71073
_diffrn_reflns_av_R_equivalents 0.0574
_diffrn_reflns_av_unetI/netI 0.0681
_diffrn_reflns_Laue_measured_fraction_full 0.999
_diffrn_reflns_Laue_measured_fraction_max 0.999
_diffrn_reflns_limit_h_max 11
_diffrn_reflns_limit_h_min -11
_diffrn_reflns_limit_k_max 18
_diffrn_reflns_limit_k_min -18
_diffrn_reflns_limit_l_max 19
_diffrn_reflns_limit_l_min -19
_diffrn_reflns_number 21597
_diffrn_reflns_point_group_measured_fraction_full 0.999
_diffrn_reflns_point_group_measured_fraction_max 0.999
_diffrn_reflns_theta_full 25.242
_diffrn_reflns_theta_max 26.372
_diffrn_reflns_theta_min 2.494
_diffrn_source 'rotating anode'
_diffrn_source_type 'Enhance (Mo) X-ray Source'
_exptl_absorpt_coefficient_mu 1.186
_exptl_absorpt_correction_T_max 1.00000
_exptl_absorpt_correction_T_min 0.75874
_exptl_absorpt_correction_type multi-scan
_exptl_absorpt_process_details 'CrysAlisPro 1.171.38.46 (Rigaku Oxford Diffraction, 2015)'
_exptl_crystal_density_diffrn 1.581
_exptl_crystal_description block
_exptl_crystal_F_000 988
_exptl_crystal_size_max 0.2
_exptl_crystal_size_mid 0.18
_exptl_crystal_size_min 0.16
_refine_diff_density_max 0.676
_refine_diff_density_min -0.931
_refine_diff_density_rms 0.116
_refine_ls_extinction_method none
_refine_ls_goodness_of_fit_ref 1.064
_refine_ls_hydrogen_treatment constr
_refine_ls_matrix_type full
_refine_ls_number_parameters 472
_refine_ls_number_reflns 8298
_refine_ls_number_restraints 0
_refine_ls_restrained_S_all 1.064
_refine_ls_R_factor_all 0.0524
_refine_ls_R_factor_gt 0.0392
_refine_ls_shift/su_max 0.001
_refine_ls_shift/su_mean 0.000
_refine_ls_structure_factor_coef Fsqd
_refine_ls_weighting_details 'w=1/[\s^2^(Fo^2^)+(0.0299P)^2^+0.4776P] where P=(Fo^2^+2Fc^2^)/3'
_refine_ls_weighting_scheme calc
_refine_ls_wR_factor_gt 0.0816
_refine_ls_wR_factor_ref 0.0916
_reflns_Friedel_coverage 0.000
_reflns_number_gt 6704
_reflns_number_total 8298
_reflns_threshold_expression 'I > 2\s(I)'
_cod_data_source_file d1py00699a2.cif
_cod_data_source_block r20200709d_sq
_cod_depositor_comments
;
Adding full bibliography for 1564310--1564312.cif.

2022-04-28
Z value and formula fixed to values more according to usual
chemical conventions.                 miguel
;
_cod_original_formula_sum 'C37 H54 Cl4 N6 O2 Pd2'
_cod_original_formula_weight 969.46
_cod_original_formula_moiety '2(C18 H26 Cl N3 O Pd), C H2 Cl2'
_cod_original_formula_units_Z 2
_cod_original_cell_volume 2036.21(19)
_cod_database_code 1564310
_shelx_shelxl_version_number 2018/3
_chemical_oxdiff_formula 'C11 H10 N O'
_shelx_space_group_comment
;
The symmetry employed for this shelxl refinement is uniquely defined
by the following loop, which should always be used as a source of
symmetry information in preference to the above space-group names.
They are only intended as comments.
;
_shelx_estimated_absorpt_t_max 0.833
_shelx_estimated_absorpt_t_min 0.797
_reflns_odcompleteness_completeness 99.89
_reflns_odcompleteness_iscentric 1
_reflns_odcompleteness_theta 26.32
_olex2_refinement_description
;
1. Fixed Uiso
 At 1.2 times of:
  All C(H) groups, All C(H,H) groups
 At 1.5 times of:
  All C(H,H,H) groups
2.a Secondary CH2 refined with riding coordinates:
 C15(H15A,H15B), C16(H16A,H16B), C33(H33A,H33B), C34(H34A,H34B), C37(H37A,H37B)
2.b Aromatic/amide H refined with riding coordinates:
 C3(H3), C7(H7), C13(H13), C14(H14), C21(H21), C25(H25), C31(H31), C32(H32)
2.c Idealised Me refined as rotating group:
 C1(H1A,H1B,H1C), C9(H9A,H9B,H9C), C10(H10A,H10B,H10C), C11(H11A,H11B,H11C),
 C17(H17A,H17B,H17C), C18(H18A,H18B,H18C), C19(H19A,H19B,H19C), C27(H27A,H27B,
 H27C), C28(H28A,H28B,H28C), C29(H29A,H29B,H29C), C35(H35A,H35B,H35C), C36(H36A,
 H36B,H36C)
;
_olex2_submission_special_instructions 'No special instructions were received'
_oxdiff_exptl_absorpt_empirical_details
;
Empirical correction (ABSPACK) includes:
- Absorption correction using spherical harmonics
- Frame scaling
- Detector area scaling
;
_oxdiff_exptl_absorpt_empirical_full_max 2.274
_oxdiff_exptl_absorpt_empirical_full_min 0.511

loop_
_space_group_symop_operation_xyz
'x, y, z'
'-x, -y, -z'

loop_
_atom_site_label
_atom_site_type_symbol
_atom_site_fract_x
_atom_site_fract_y
_atom_site_fract_z
_atom_site_U_iso_or_equiv
_atom_site_adp_type
_atom_site_occupancy
_atom_site_site_symmetry_order
_atom_site_calc_flag
_atom_site_refinement_flags_posn
_atom_site_refinement_flags_adp
_atom_site_refinement_flags_occupancy
_atom_site_disorder_assembly
_atom_site_disorder_group
Pd1 Pd 0.37000(3) 0.58226(2) 0.87320(2) 0.01378(8) Uani 1 1 d . . . . .
Cl1 Cl 0.17194(10) 0.66510(7) 0.91426(7) 0.0246(2) Uani 1 1 d . . . . .
O1 O 0.4720(3) 0.70604(17) 0.82951(17) 0.0172(6) Uani 1 1 d . . . . .
N1 N 0.2628(3) 0.4513(2) 0.9251(2) 0.0155(7) Uani 1 1 d . . . . .
N2 N 0.6571(3) 0.5726(2) 0.7881(2) 0.0140(6) Uani 1 1 d . . . . .
N3 N 0.5857(3) 0.4259(2) 0.8813(2) 0.0163(7) Uani 1 1 d . . . . .
C1 C 0.8727(4) 0.8620(3) 0.5153(3) 0.0304(10) Uani 1 1 d . . . . .
H1A H 0.944598 0.894197 0.529395 0.046 Uiso 1 1 calc GR . . . .
H1B H 0.823858 0.911328 0.459844 0.046 Uiso 1 1 calc GR . . . .
H1C H 0.917819 0.808635 0.502134 0.046 Uiso 1 1 calc GR . . . .
C2 C 0.7679(4) 0.8184(3) 0.5994(3) 0.0201(8) Uani 1 1 d . . . . .
C3 C 0.7619(4) 0.7162(3) 0.6554(2) 0.0166(8) Uani 1 1 d . . . . .
H3 H 0.825132 0.671802 0.641516 0.020 Uiso 1 1 calc R . . . .
C4 C 0.6623(4) 0.6788(3) 0.7323(2) 0.0143(7) Uani 1 1 d . . . . .
C5 C 0.5661(4) 0.7413(3) 0.7560(2) 0.0151(8) Uani 1 1 d . . . . .
C6 C 0.5739(4) 0.8461(3) 0.6994(2) 0.0155(8) Uani 1 1 d . . . . .
C7 C 0.6734(4) 0.8805(3) 0.6231(3) 0.0211(8) Uani 1 1 d . . . . .
H7 H 0.677393 0.950508 0.584687 0.025 Uiso 1 1 calc R . . . .
C8 C 0.4728(4) 0.9186(3) 0.7224(3) 0.0207(8) Uani 1 1 d . . . . .
C9 C 0.3195(4) 0.9035(3) 0.7117(3) 0.0272(9) Uani 1 1 d . . . . .
H9A H 0.308481 0.918239 0.646100 0.041 Uiso 1 1 calc GR . . . .
H9B H 0.255360 0.948491 0.727888 0.041 Uiso 1 1 calc GR . . . .
H9C H 0.297273 0.834312 0.754434 0.041 Uiso 1 1 calc GR . . . .
C10 C 0.4899(4) 0.9007(3) 0.8231(3) 0.0303(10) Uani 1 1 d . . . . .
H10A H 0.465974 0.832440 0.868183 0.045 Uiso 1 1 calc GR . . . .
H10B H 0.426879 0.948061 0.836508 0.045 Uiso 1 1 calc GR . . . .
H10C H 0.587723 0.909979 0.829370 0.045 Uiso 1 1 calc GR . . . .
C11 C 0.5016(5) 1.0277(3) 0.6549(3) 0.0340(11) Uani 1 1 d . . . . .
H11A H 0.599528 1.039383 0.658482 0.051 Uiso 1 1 calc GR . . . .
H11B H 0.437866 1.071222 0.673199 0.051 Uiso 1 1 calc GR . . . .
H11C H 0.486001 1.042270 0.589942 0.051 Uiso 1 1 calc GR . . . .
C12 C 0.5428(4) 0.5233(3) 0.8422(2) 0.0150(8) Uani 1 1 d . . . . .
C13 C 0.7699(4) 0.5046(3) 0.7947(3) 0.0173(8) Uani 1 1 d . . . . .
H13 H 0.860995 0.519821 0.763510 0.021 Uiso 1 1 calc R . . . .
C14 C 0.7253(4) 0.4138(3) 0.8532(3) 0.0189(8) Uani 1 1 d . . . . .
H14 H 0.779169 0.352349 0.871952 0.023 Uiso 1 1 calc R . . . .
C15 C 0.4925(4) 0.3464(3) 0.9439(3) 0.0205(8) Uani 1 1 d . . . . .
H15A H 0.490590 0.338239 1.009157 0.025 Uiso 1 1 calc R . . . .
H15B H 0.530113 0.282789 0.945147 0.025 Uiso 1 1 calc R . . . .
C16 C 0.3452(4) 0.3696(3) 0.9110(3) 0.0212(9) Uani 1 1 d . . . . .
H16A H 0.350380 0.388143 0.842632 0.025 Uiso 1 1 calc R . . . .
H16B H 0.292670 0.308184 0.945022 0.025 Uiso 1 1 calc R . . . .
C17 C 0.2262(4) 0.4145(3) 1.0281(2) 0.0204(8) Uani 1 1 d . . . . .
H17A H 0.312792 0.395398 1.062134 0.031 Uiso 1 1 calc GR . . . .
H17B H 0.168946 0.356363 1.051739 0.031 Uiso 1 1 calc GR . . . .
H17C H 0.172577 0.467294 1.038406 0.031 Uiso 1 1 calc GR . . . .
C18 C 0.1304(4) 0.4724(3) 0.8763(3) 0.0243(9) Uani 1 1 d . . . . .
H18A H 0.073048 0.525144 0.884563 0.036 Uiso 1 1 calc GR . . . .
H18B H 0.077795 0.411783 0.903446 0.036 Uiso 1 1 calc GR . . . .
H18C H 0.152847 0.494092 0.808524 0.036 Uiso 1 1 calc GR . . . .
Pd2 Pd 0.29073(3) 0.53449(2) 0.61295(2) 0.01427(8) Uani 1 1 d . . . . .
Cl2 Cl 0.04242(9) 0.54587(7) 0.61231(7) 0.0224(2) Uani 1 1 d . . . . .
O2 O 0.2825(3) 0.38846(18) 0.65854(17) 0.0185(6) Uani 1 1 d . . . . .
N4 N 0.2944(3) 0.6891(2) 0.5638(2) 0.0176(7) Uani 1 1 d . . . . .
N5 N 0.5871(3) 0.5840(2) 0.5538(2) 0.0188(7) Uani 1 1 d . . . . .
N6 N 0.5709(3) 0.4274(2) 0.6466(2) 0.0173(7) Uani 1 1 d . . . . .
C19 C 0.6575(5) 0.0845(3) 0.9029(3) 0.0423(12) Uani 1 1 d . . . . .
H19A H 0.746610 0.081691 0.867748 0.063 Uiso 1 1 calc GR . . . .
H19B H 0.614565 0.020097 0.929959 0.063 Uiso 1 1 calc GR . . . .
H19C H 0.675663 0.099572 0.954010 0.063 Uiso 1 1 calc GR . . . .
C20 C 0.5587(4) 0.1650(3) 0.8366(3) 0.0227(9) Uani 1 1 d . . . . .
C21 C 0.6071(4) 0.2581(3) 0.7718(3) 0.0207(8) Uani 1 1 d . . . . .
H21 H 0.703771 0.270254 0.768301 0.025 Uiso 1 1 calc R . . . .
C22 C 0.5154(4) 0.3331(3) 0.7126(2) 0.0155(8) Uani 1 1 d . . . . .
C23 C 0.3712(4) 0.3189(3) 0.7145(3) 0.0155(8) Uani 1 1 d . . . . .
C24 C 0.3213(4) 0.2228(3) 0.7798(3) 0.0176(8) Uani 1 1 d . . . . .
C25 C 0.4174(4) 0.1508(3) 0.8380(3) 0.0217(9) Uani 1 1 d . . . . .
H25 H 0.383820 0.087584 0.881855 0.026 Uiso 1 1 calc R . . . .
C26 C 0.1657(4) 0.2007(3) 0.7839(3) 0.0181(8) Uani 1 1 d . . . . .
C27 C 0.0672(4) 0.2707(3) 0.8122(3) 0.0245(9) Uani 1 1 d . . . . .
H27A H 0.088609 0.260053 0.875089 0.037 Uiso 1 1 calc GR . . . .
H27B H -0.031152 0.256185 0.813828 0.037 Uiso 1 1 calc GR . . . .
H27C H 0.081540 0.340217 0.765729 0.037 Uiso 1 1 calc GR . . . .
C28 C 0.1345(4) 0.0935(3) 0.8569(3) 0.0296(10) Uani 1 1 d . . . . .
H28A H 0.192613 0.046739 0.839884 0.044 Uiso 1 1 calc GR . . . .
H28B H 0.034625 0.083198 0.857532 0.044 Uiso 1 1 calc GR . . . .
H28C H 0.156479 0.082055 0.919926 0.044 Uiso 1 1 calc GR . . . .
C29 C 0.1265(4) 0.2160(3) 0.6864(3) 0.0281(10) Uani 1 1 d . . . . .
H29A H 0.136865 0.285844 0.639361 0.042 Uiso 1 1 calc GR . . . .
H29B H 0.028630 0.199115 0.690964 0.042 Uiso 1 1 calc GR . . . .
H29C H 0.189170 0.172822 0.667132 0.042 Uiso 1 1 calc GR . . . .
C30 C 0.4934(4) 0.5147(3) 0.6083(2) 0.0164(8) Uani 1 1 d . . . . .
C31 C 0.7124(4) 0.4432(3) 0.6163(3) 0.0213(9) Uani 1 1 d . . . . .
H31 H 0.788148 0.393873 0.633776 0.026 Uiso 1 1 calc R . . . .
C32 C 0.7215(4) 0.5398(3) 0.5584(3) 0.0228(9) Uani 1 1 d . . . . .
H32 H 0.804967 0.572596 0.526197 0.027 Uiso 1 1 calc R . . . .
C33 C 0.5491(4) 0.6898(3) 0.5007(3) 0.0221(9) Uani 1 1 d . . . . .
H33A H 0.512804 0.703436 0.439630 0.027 Uiso 1 1 calc R . . . .
H33B H 0.634072 0.728079 0.486592 0.027 Uiso 1 1 calc R . . . .
C34 C 0.4378(4) 0.7241(3) 0.5555(3) 0.0215(9) Uani 1 1 d . . . . .
H34A H 0.468971 0.700631 0.620146 0.026 Uiso 1 1 calc R . . . .
H34B H 0.431657 0.797899 0.524278 0.026 Uiso 1 1 calc R . . . .
C35 C 0.2090(4) 0.7167(3) 0.6318(3) 0.0242(9) Uani 1 1 d . . . . .
H35A H 0.113521 0.693915 0.640631 0.036 Uiso 1 1 calc GR . . . .
H35B H 0.204460 0.789252 0.606775 0.036 Uiso 1 1 calc GR . . . .
H35C H 0.252752 0.684990 0.692744 0.036 Uiso 1 1 calc GR . . . .
C36 C 0.2324(4) 0.7435(3) 0.4699(3) 0.0242(9) Uani 1 1 d . . . . .
H36A H 0.291373 0.729352 0.423331 0.036 Uiso 1 1 calc GR . . . .
H36B H 0.227756 0.815368 0.449592 0.036 Uiso 1 1 calc GR . . . .
H36C H 0.137204 0.721817 0.474927 0.036 Uiso 1 1 calc GR . . . .
Cl3 Cl 0.88563(14) 0.86307(9) 0.90386(9) 0.0451(3) Uani 1 1 d . . . . .
Cl4 Cl 0.93169(13) 0.98240(9) 0.70010(9) 0.0554(4) Uani 1 1 d . . . . .
C37 C 0.9190(5) 0.8609(3) 0.7945(3) 0.0362(11) Uani 1 1 d . . . . .
H37A H 0.841888 0.828261 0.784526 0.043 Uiso 1 1 calc R . . . .
H37B H 1.008053 0.821235 0.795693 0.043 Uiso 1 1 calc R . . . .

loop_
_atom_site_aniso_label
_atom_site_aniso_U_11
_atom_site_aniso_U_22
_atom_site_aniso_U_33
_atom_site_aniso_U_23
_atom_site_aniso_U_13
_atom_site_aniso_U_12
Pd1 0.01487(16) 0.01254(16) 0.01309(15) -0.00561(12) 0.00205(11) -0.00177(11)
Cl1 0.0213(5) 0.0182(5) 0.0287(5) -0.0080(4) 0.0065(4) 0.0012(4)
O1 0.0205(14) 0.0112(13) 0.0165(13) -0.0044(11) 0.0059(11) -0.0037(11)
N1 0.0180(17) 0.0171(17) 0.0119(15) -0.0067(13) 0.0033(12) -0.0076(13)
N2 0.0133(16) 0.0153(17) 0.0131(15) -0.0069(13) 0.0002(12) 0.0017(13)
N3 0.0183(17) 0.0139(17) 0.0175(16) -0.0085(13) -0.0002(13) 0.0010(13)
C1 0.029(2) 0.026(2) 0.026(2) -0.0052(19) 0.0100(19) -0.0045(19)
C2 0.017(2) 0.023(2) 0.017(2) -0.0069(17) 0.0044(15) -0.0036(16)
C3 0.018(2) 0.020(2) 0.0117(18) -0.0075(16) 0.0012(15) 0.0004(16)
C4 0.0162(19) 0.0103(19) 0.0124(18) -0.0014(15) -0.0034(14) -0.0015(15)
C5 0.0163(19) 0.015(2) 0.0114(18) -0.0034(15) -0.0013(14) -0.0031(15)
C6 0.0123(19) 0.015(2) 0.0175(19) -0.0059(16) -0.0024(15) 0.0012(15)
C7 0.027(2) 0.012(2) 0.017(2) -0.0003(16) -0.0029(16) -0.0013(16)
C8 0.020(2) 0.013(2) 0.025(2) -0.0055(17) 0.0019(17) 0.0005(16)
C9 0.023(2) 0.019(2) 0.033(2) -0.0075(19) -0.0042(18) 0.0052(17)
C10 0.035(3) 0.025(2) 0.037(3) -0.020(2) -0.003(2) 0.0047(19)
C11 0.033(3) 0.016(2) 0.045(3) -0.009(2) 0.008(2) -0.0021(19)
C12 0.0153(19) 0.017(2) 0.0142(19) -0.0086(16) -0.0012(15) -0.0009(15)
C13 0.017(2) 0.019(2) 0.0175(19) -0.0109(16) 0.0015(15) 0.0008(16)
C14 0.022(2) 0.018(2) 0.019(2) -0.0121(17) 0.0005(16) 0.0035(16)
C15 0.030(2) 0.0105(19) 0.019(2) -0.0058(16) 0.0066(17) -0.0048(16)
C16 0.031(2) 0.016(2) 0.020(2) -0.0111(17) 0.0038(17) -0.0064(17)
C17 0.024(2) 0.019(2) 0.0151(19) -0.0055(16) 0.0032(16) -0.0080(17)
C18 0.027(2) 0.027(2) 0.019(2) -0.0094(18) 0.0006(17) -0.0090(18)
Pd2 0.01215(15) 0.01614(16) 0.01332(15) -0.00578(12) 0.00052(11) -0.00227(11)
Cl2 0.0125(5) 0.0253(5) 0.0278(5) -0.0114(4) 0.0002(4) -0.0010(4)
O2 0.0161(14) 0.0175(14) 0.0192(14) -0.0061(11) -0.0033(11) 0.0010(11)
N4 0.0180(17) 0.0197(18) 0.0128(16) -0.0060(14) 0.0003(13) 0.0005(13)
N5 0.0159(17) 0.0231(18) 0.0169(17) -0.0089(14) 0.0002(13) -0.0028(14)
N6 0.0145(16) 0.0227(18) 0.0175(16) -0.0116(14) -0.0004(13) -0.0014(13)
C19 0.036(3) 0.028(3) 0.049(3) -0.006(2) -0.014(2) 0.006(2)
C20 0.029(2) 0.021(2) 0.020(2) -0.0122(18) -0.0032(17) 0.0059(18)
C21 0.015(2) 0.027(2) 0.027(2) -0.0183(19) -0.0010(16) 0.0039(17)
C22 0.018(2) 0.017(2) 0.0149(19) -0.0117(16) 0.0019(15) 0.0022(15)
C23 0.0153(19) 0.016(2) 0.0170(19) -0.0105(16) 0.0025(15) 0.0017(15)
C24 0.020(2) 0.017(2) 0.0171(19) -0.0103(16) 0.0022(15) 0.0002(16)
C25 0.028(2) 0.018(2) 0.022(2) -0.0110(17) -0.0004(17) -0.0007(17)
C26 0.018(2) 0.015(2) 0.025(2) -0.0125(17) 0.0020(16) -0.0025(16)
C27 0.021(2) 0.020(2) 0.031(2) -0.0108(18) 0.0044(17) -0.0035(17)
C28 0.029(2) 0.021(2) 0.034(3) -0.0078(19) 0.0006(19) -0.0069(18)
C29 0.025(2) 0.034(3) 0.031(2) -0.019(2) 0.0022(18) -0.0108(19)
C30 0.019(2) 0.018(2) 0.0142(19) -0.0077(16) -0.0068(15) -0.0007(16)
C31 0.0120(19) 0.036(3) 0.016(2) -0.0123(18) 0.0009(15) 0.0011(17)
C32 0.018(2) 0.036(3) 0.015(2) -0.0116(18) -0.0011(16) -0.0078(18)
C33 0.018(2) 0.026(2) 0.018(2) -0.0049(17) 0.0011(16) -0.0104(17)
C34 0.022(2) 0.021(2) 0.023(2) -0.0104(17) -0.0023(17) -0.0070(17)
C35 0.027(2) 0.023(2) 0.025(2) -0.0131(18) 0.0014(17) -0.0032(18)
C36 0.024(2) 0.023(2) 0.020(2) -0.0057(17) -0.0031(17) -0.0034(17)
Cl3 0.0533(8) 0.0357(7) 0.0439(7) -0.0177(6) 0.0031(6) -0.0009(6)
Cl4 0.0415(8) 0.0439(8) 0.0479(8) 0.0101(6) -0.0097(6) -0.0161(6)
C37 0.033(3) 0.034(3) 0.033(3) -0.008(2) 0.001(2) -0.002(2)

loop_
_atom_type_symbol
_atom_type_description
_atom_type_scat_dispersion_real
_atom_type_scat_dispersion_imag
_atom_type_scat_source
C C 0.0033 0.0016 'International Tables Vol C Tables 4.2.6.8 and 6.1.1.4'
H H 0.0000 0.0000 'International Tables Vol C Tables 4.2.6.8 and 6.1.1.4'
Cl Cl 0.1484 0.1585 'International Tables Vol C Tables 4.2.6.8 and 6.1.1.4'
N N 0.0061 0.0033 'International Tables Vol C Tables 4.2.6.8 and 6.1.1.4'
O O 0.0106 0.0060 'International Tables Vol C Tables 4.2.6.8 and 6.1.1.4'
Pd Pd -0.9988 1.0072 'International Tables Vol C Tables 4.2.6.8 and 6.1.1.4'

loop_
_geom_angle_atom_site_label_1
_geom_angle_atom_site_label_2
_geom_angle_atom_site_label_3
_geom_angle
_geom_angle_site_symmetry_1
_geom_angle_site_symmetry_3
_geom_angle_publ_flag
O1 Pd1 Cl1 87.54(7) . . ?
O1 Pd1 N1 177.54(10) . . ?
N1 Pd1 Cl1 91.52(8) . . ?
C12 Pd1 Cl1 174.19(10) . . ?
C12 Pd1 O1 87.36(12) . . ?
C12 Pd1 N1 93.47(13) . . ?
C5 O1 Pd1 125.3(2) . . ?
C16 N1 Pd1 113.8(2) . . ?
C17 N1 Pd1 109.1(2) . . ?
C17 N1 C16 108.6(3) . . ?
C18 N1 Pd1 109.7(2) . . ?
C18 N1 C16 107.1(3) . . ?
C18 N1 C17 108.4(3) . . ?
C12 N2 C4 125.6(3) . . ?
C12 N2 C13 110.0(3) . . ?
C13 N2 C4 124.4(3) . . ?
C12 N3 C14 110.7(3) . . ?
C12 N3 C15 122.7(3) . . ?
C14 N3 C15 126.6(3) . . ?
H1A C1 H1B 109.5 . . ?
H1A C1 H1C 109.5 . . ?
H1B C1 H1C 109.5 . . ?
C2 C1 H1A 109.5 . . ?
C2 C1 H1B 109.5 . . ?
C2 C1 H1C 109.5 . . ?
C3 C2 C1 121.4(3) . . ?
C3 C2 C7 118.0(3) . . ?
C7 C2 C1 120.6(3) . . ?
C2 C3 H3 120.2 . . ?
C2 C3 C4 119.6(3) . . ?
C4 C3 H3 120.2 . . ?
C3 C4 N2 118.4(3) . . ?
C3 C4 C5 122.5(3) . . ?
C5 C4 N2 119.1(3) . . ?
O1 C5 C4 122.7(3) . . ?
O1 C5 C6 119.6(3) . . ?
C4 C5 C6 117.7(3) . . ?
C5 C6 C8 120.3(3) . . ?
C7 C6 C5 118.1(3) . . ?
C7 C6 C8 121.6(3) . . ?
C2 C7 H7 118.0 . . ?
C6 C7 C2 124.0(3) . . ?
C6 C7 H7 118.0 . . ?
C9 C8 C6 109.6(3) . . ?
C10 C8 C6 110.1(3) . . ?
C10 C8 C9 110.0(3) . . ?
C10 C8 C11 107.8(3) . . ?
C11 C8 C6 111.9(3) . . ?
C11 C8 C9 107.3(3) . . ?
C8 C9 H9A 109.5 . . ?
C8 C9 H9B 109.5 . . ?
C8 C9 H9C 109.5 . . ?
H9A C9 H9B 109.5 . . ?
H9A C9 H9C 109.5 . . ?
H9B C9 H9C 109.5 . . ?
C8 C10 H10A 109.5 . . ?
C8 C10 H10B 109.5 . . ?
C8 C10 H10C 109.5 . . ?
H10A C10 H10B 109.5 . . ?
H10A C10 H10C 109.5 . . ?
H10B C10 H10C 109.5 . . ?
C8 C11 H11A 109.5 . . ?
C8 C11 H11B 109.5 . . ?
C8 C11 H11C 109.5 . . ?
H11A C11 H11B 109.5 . . ?
H11A C11 H11C 109.5 . . ?
H11B C11 H11C 109.5 . . ?
N2 C12 Pd1 126.6(3) . . ?
N3 C12 Pd1 127.4(3) . . ?
N3 C12 N2 105.1(3) . . ?
N2 C13 H13 126.6 . . ?
C14 C13 N2 106.9(3) . . ?
C14 C13 H13 126.6 . . ?
N3 C14 H14 126.3 . . ?
C13 C14 N3 107.3(3) . . ?
C13 C14 H14 126.3 . . ?
N3 C15 H15A 109.4 . . ?
N3 C15 H15B 109.4 . . ?
N3 C15 C16 111.3(3) . . ?
H15A C15 H15B 108.0 . . ?
C16 C15 H15A 109.4 . . ?
C16 C15 H15B 109.4 . . ?
N1 C16 C15 115.6(3) . . ?
N1 C16 H16A 108.4 . . ?
N1 C16 H16B 108.4 . . ?
C15 C16 H16A 108.4 . . ?
C15 C16 H16B 108.4 . . ?
H16A C16 H16B 107.5 . . ?
N1 C17 H17A 109.5 . . ?
N1 C17 H17B 109.5 . . ?
N1 C17 H17C 109.5 . . ?
H17A C17 H17B 109.5 . . ?
H17A C17 H17C 109.5 . . ?
H17B C17 H17C 109.5 . . ?
N1 C18 H18A 109.5 . . ?
N1 C18 H18B 109.5 . . ?
N1 C18 H18C 109.5 . . ?
H18A C18 H18B 109.5 . . ?
H18A C18 H18C 109.5 . . ?
H18B C18 H18C 109.5 . . ?
O2 Pd2 Cl2 87.58(7) . . ?
O2 Pd2 N4 178.61(11) . . ?
N4 Pd2 Cl2 91.10(9) . . ?
C30 Pd2 Cl2 173.73(10) . . ?
C30 Pd2 O2 87.55(13) . . ?
C30 Pd2 N4 93.74(13) . . ?
C23 O2 Pd2 125.5(2) . . ?
C34 N4 Pd2 113.9(2) . . ?
C35 N4 Pd2 109.2(2) . . ?
C35 N4 C34 106.3(3) . . ?
C35 N4 C36 108.7(3) . . ?
C36 N4 Pd2 109.8(2) . . ?
C36 N4 C34 108.9(3) . . ?
C30 N5 C32 110.5(3) . . ?
C30 N5 C33 123.7(3) . . ?
C32 N5 C33 125.8(3) . . ?
C30 N6 C22 124.6(3) . . ?
C30 N6 C31 110.0(3) . . ?
C31 N6 C22 125.4(3) . . ?
H19A C19 H19B 109.5 . . ?
H19A C19 H19C 109.5 . . ?
H19B C19 H19C 109.5 . . ?
C20 C19 H19A 109.5 . . ?
C20 C19 H19B 109.5 . . ?
C20 C19 H19C 109.5 . . ?
C21 C20 C19 120.6(4) . . ?
C25 C20 C19 122.0(4) . . ?
C25 C20 C21 117.4(4) . . ?
C20 C21 H21 119.7 . . ?
C22 C21 C20 120.7(4) . . ?
C22 C21 H21 119.7 . . ?
C21 C22 N6 118.5(3) . . ?
C21 C22 C23 122.0(3) . . ?
C23 C22 N6 119.5(3) . . ?
O2 C23 C22 123.2(3) . . ?
O2 C23 C24 119.2(3) . . ?
C22 C23 C24 117.6(3) . . ?
C23 C24 C26 120.6(3) . . ?
C25 C24 C23 117.9(3) . . ?
C25 C24 C26 121.5(3) . . ?
C20 C25 C24 124.4(4) . . ?
C20 C25 H25 117.8 . . ?
C24 C25 H25 117.8 . . ?
C24 C26 C27 110.6(3) . . ?
C24 C26 C29 110.5(3) . . ?
C28 C26 C24 112.4(3) . . ?
C28 C26 C27 107.0(3) . . ?
C28 C26 C29 107.6(3) . . ?
C29 C26 C27 108.6(3) . . ?
C26 C27 H27A 109.5 . . ?
C26 C27 H27B 109.5 . . ?
C26 C27 H27C 109.5 . . ?
H27A C27 H27B 109.5 . . ?
H27A C27 H27C 109.5 . . ?
H27B C27 H27C 109.5 . . ?
C26 C28 H28A 109.5 . . ?
C26 C28 H28B 109.5 . . ?
C26 C28 H28C 109.5 . . ?
H28A C28 H28B 109.5 . . ?
H28A C28 H28C 109.5 . . ?
H28B C28 H28C 109.5 . . ?
C26 C29 H29A 109.5 . . ?
C26 C29 H29B 109.5 . . ?
C26 C29 H29C 109.5 . . ?
H29A C29 H29B 109.5 . . ?
H29A C29 H29C 109.5 . . ?
H29B C29 H29C 109.5 . . ?
N5 C30 Pd2 126.7(3) . . ?
N6 C30 Pd2 127.6(3) . . ?
N6 C30 N5 105.1(3) . . ?
N6 C31 H31 126.4 . . ?
C32 C31 N6 107.2(3) . . ?
C32 C31 H31 126.4 . . ?
N5 C32 H32 126.4 . . ?
C31 C32 N5 107.2(3) . . ?
C31 C32 H32 126.4 . . ?
N5 C33 H33A 109.3 . . ?
N5 C33 H33B 109.3 . . ?
N5 C33 C34 111.5(3) . . ?
H33A C33 H33B 108.0 . . ?
C34 C33 H33A 109.3 . . ?
C34 C33 H33B 109.3 . . ?
N4 C34 C33 115.2(3) . . ?
N4 C34 H34A 108.5 . . ?
N4 C34 H34B 108.5 . . ?
C33 C34 H34A 108.5 . . ?
C33 C34 H34B 108.5 . . ?
H34A C34 H34B 107.5 . . ?
N4 C35 H35A 109.5 . . ?
N4 C35 H35B 109.5 . . ?
N4 C35 H35C 109.5 . . ?
H35A C35 H35B 109.5 . . ?
H35A C35 H35C 109.5 . . ?
H35B C35 H35C 109.5 . . ?
N4 C36 H36A 109.5 . . ?
N4 C36 H36B 109.5 . . ?
N4 C36 H36C 109.5 . . ?
H36A C36 H36B 109.5 . . ?
H36A C36 H36C 109.5 . . ?
H36B C36 H36C 109.5 . . ?
Cl3 C37 Cl4 111.1(2) . . ?
Cl3 C37 H37A 109.4 . . ?
Cl3 C37 H37B 109.4 . . ?
Cl4 C37 H37A 109.4 . . ?
Cl4 C37 H37B 109.4 . . ?
H37A C37 H37B 108.0 . . ?

loop_
_geom_bond_atom_site_label_1
_geom_bond_atom_site_label_2
_geom_bond_distance
_geom_bond_site_symmetry_2
_geom_bond_publ_flag
Pd1 Cl1 2.3778(9) . ?
Pd1 O1 1.991(2) . ?
Pd1 N1 2.091(3) . ?
Pd1 C12 1.933(3) . ?
O1 C5 1.329(4) . ?
N1 C16 1.499(4) . ?
N1 C17 1.486(4) . ?
N1 C18 1.482(5) . ?
N2 C4 1.437(4) . ?
N2 C12 1.365(4) . ?
N2 C13 1.395(4) . ?
N3 C12 1.348(4) . ?
N3 C14 1.386(4) . ?
N3 C15 1.466(4) . ?
C1 H1A 0.9800 . ?
C1 H1B 0.9800 . ?
C1 H1C 0.9800 . ?
C1 C2 1.508(5) . ?
C2 C3 1.387(5) . ?
C2 C7 1.395(5) . ?
C3 H3 0.9500 . ?
C3 C4 1.399(5) . ?
C4 C5 1.408(5) . ?
C5 C6 1.423(5) . ?
C6 C7 1.390(5) . ?
C6 C8 1.544(5) . ?
C7 H7 0.9500 . ?
C8 C9 1.541(5) . ?
C8 C10 1.525(5) . ?
C8 C11 1.530(5) . ?
C9 H9A 0.9800 . ?
C9 H9B 0.9800 . ?
C9 H9C 0.9800 . ?
C10 H10A 0.9800 . ?
C10 H10B 0.9800 . ?
C10 H10C 0.9800 . ?
C11 H11A 0.9800 . ?
C11 H11B 0.9800 . ?
C11 H11C 0.9800 . ?
C13 H13 0.9500 . ?
C13 C14 1.336(5) . ?
C14 H14 0.9500 . ?
C15 H15A 0.9900 . ?
C15 H15B 0.9900 . ?
C15 C16 1.503(5) . ?
C16 H16A 0.9900 . ?
C16 H16B 0.9900 . ?
C17 H17A 0.9800 . ?
C17 H17B 0.9800 . ?
C17 H17C 0.9800 . ?
C18 H18A 0.9800 . ?
C18 H18B 0.9800 . ?
C18 H18C 0.9800 . ?
Pd2 Cl2 2.3611(9) . ?
Pd2 O2 1.993(2) . ?
Pd2 N4 2.103(3) . ?
Pd2 C30 1.929(4) . ?
O2 C23 1.315(4) . ?
N4 C34 1.487(4) . ?
N4 C35 1.484(4) . ?
N4 C36 1.486(4) . ?
N5 C30 1.355(4) . ?
N5 C32 1.382(5) . ?
N5 C33 1.453(5) . ?
N6 C22 1.437(4) . ?
N6 C30 1.351(4) . ?
N6 C31 1.393(5) . ?
C19 H19A 0.9800 . ?
C19 H19B 0.9800 . ?
C19 H19C 0.9800 . ?
C19 C20 1.509(5) . ?
C20 C21 1.395(5) . ?
C20 C25 1.382(5) . ?
C21 H21 0.9500 . ?
C21 C22 1.388(5) . ?
C22 C23 1.409(5) . ?
C23 C24 1.435(5) . ?
C24 C25 1.390(5) . ?
C24 C26 1.542(5) . ?
C25 H25 0.9500 . ?
C26 C27 1.547(5) . ?
C26 C28 1.534(5) . ?
C26 C29 1.544(5) . ?
C27 H27A 0.9800 . ?
C27 H27B 0.9800 . ?
C27 H27C 0.9800 . ?
C28 H28A 0.9800 . ?
C28 H28B 0.9800 . ?
C28 H28C 0.9800 . ?
C29 H29A 0.9800 . ?
C29 H29B 0.9800 . ?
C29 H29C 0.9800 . ?
C31 H31 0.9500 . ?
C31 C32 1.326(5) . ?
C32 H32 0.9500 . ?
C33 H33A 0.9900 . ?
C33 H33B 0.9900 . ?
C33 C34 1.517(5) . ?
C34 H34A 0.9900 . ?
C34 H34B 0.9900 . ?
C35 H35A 0.9800 . ?
C35 H35B 0.9800 . ?
C35 H35C 0.9800 . ?
C36 H36A 0.9800 . ?
C36 H36B 0.9800 . ?
C36 H36C 0.9800 . ?
Cl3 C37 1.760(4) . ?
Cl4 C37 1.762(4) . ?
C37 H37A 0.9900 . ?
C37 H37B 0.9900 . ?

loop_
_geom_torsion_atom_site_label_1
_geom_torsion_atom_site_label_2
_geom_torsion_atom_site_label_3
_geom_torsion_atom_site_label_4
_geom_torsion
_geom_torsion_site_symmetry_1
_geom_torsion_site_symmetry_2
_geom_torsion_site_symmetry_3
_geom_torsion_site_symmetry_4
_geom_torsion_publ_flag
Pd1 O1 C5 C4 -36.6(4) . . . . ?
Pd1 O1 C5 C6 145.0(3) . . . . ?
Pd1 N1 C16 C15 50.5(4) . . . . ?
O1 C5 C6 C7 179.9(3) . . . . ?
O1 C5 C6 C8 -0.7(5) . . . . ?
N2 C4 C5 O1 1.6(5) . . . . ?
N2 C4 C5 C6 -180.0(3) . . . . ?
N2 C13 C14 N3 0.7(4) . . . . ?
N3 C15 C16 N1 -71.7(4) . . . . ?
C1 C2 C3 C4 -179.5(3) . . . . ?
C1 C2 C7 C6 -180.0(4) . . . . ?
C2 C3 C4 N2 179.0(3) . . . . ?
C2 C3 C4 C5 0.1(5) . . . . ?
C3 C2 C7 C6 0.1(6) . . . . ?
C3 C4 C5 O1 -179.4(3) . . . . ?
C3 C4 C5 C6 -1.0(5) . . . . ?
C4 N2 C12 Pd1 -10.0(5) . . . . ?
C4 N2 C12 N3 -180.0(3) . . . . ?
C4 N2 C13 C14 179.5(3) . . . . ?
C4 C5 C6 C7 1.5(5) . . . . ?
C4 C5 C6 C8 -179.1(3) . . . . ?
C5 C6 C7 C2 -1.1(6) . . . . ?
C5 C6 C8 C9 -62.8(4) . . . . ?
C5 C6 C8 C10 58.4(4) . . . . ?
C5 C6 C8 C11 178.3(3) . . . . ?
C7 C2 C3 C4 0.4(5) . . . . ?
C7 C6 C8 C9 116.6(4) . . . . ?
C7 C6 C8 C10 -122.2(4) . . . . ?
C7 C6 C8 C11 -2.3(5) . . . . ?
C8 C6 C7 C2 179.5(3) . . . . ?
C12 N2 C4 C3 -156.2(3) . . . . ?
C12 N2 C4 C5 22.8(5) . . . . ?
C12 N2 C13 C14 -0.5(4) . . . . ?
C12 N3 C14 C13 -0.8(4) . . . . ?
C12 N3 C15 C16 37.9(4) . . . . ?
C13 N2 C4 C3 23.9(5) . . . . ?
C13 N2 C4 C5 -157.2(3) . . . . ?
C13 N2 C12 Pd1 169.9(2) . . . . ?
C13 N2 C12 N3 0.0(4) . . . . ?
C14 N3 C12 Pd1 -169.4(3) . . . . ?
C14 N3 C12 N2 0.5(4) . . . . ?
C14 N3 C15 C16 -141.3(3) . . . . ?
C15 N3 C12 Pd1 11.3(5) . . . . ?
C15 N3 C12 N2 -178.8(3) . . . . ?
C15 N3 C14 C13 178.5(3) . . . . ?
C17 N1 C16 C15 -71.1(4) . . . . ?
C18 N1 C16 C15 172.0(3) . . . . ?
Pd2 O2 C23 C22 -33.6(4) . . . . ?
Pd2 O2 C23 C24 147.8(3) . . . . ?
Pd2 N4 C34 C33 51.0(4) . . . . ?
O2 C23 C24 C25 180.0(3) . . . . ?
O2 C23 C24 C26 0.4(5) . . . . ?
N5 C33 C34 N4 -71.5(4) . . . . ?
N6 C22 C23 O2 -0.2(5) . . . . ?
N6 C22 C23 C24 178.4(3) . . . . ?
N6 C31 C32 N5 0.7(4) . . . . ?
C19 C20 C21 C22 -178.2(4) . . . . ?
C19 C20 C25 C24 178.9(4) . . . . ?
C20 C21 C22 N6 -179.5(3) . . . . ?
C20 C21 C22 C23 -0.4(5) . . . . ?
C21 C20 C25 C24 -0.1(6) . . . . ?
C21 C22 C23 O2 -179.3(3) . . . . ?
C21 C22 C23 C24 -0.7(5) . . . . ?
C22 N6 C30 Pd2 -11.3(5) . . . . ?
C22 N6 C30 N5 177.7(3) . . . . ?
C22 N6 C31 C32 -178.0(3) . . . . ?
C22 C23 C24 C25 1.3(5) . . . . ?
C22 C23 C24 C26 -178.2(3) . . . . ?
C23 C24 C25 C20 -0.9(5) . . . . ?
C23 C24 C26 C27 -61.5(4) . . . . ?
C23 C24 C26 C28 179.0(3) . . . . ?
C23 C24 C26 C29 58.8(4) . . . . ?
C25 C20 C21 C22 0.8(5) . . . . ?
C25 C24 C26 C27 119.0(4) . . . . ?
C25 C24 C26 C28 -0.5(5) . . . . ?
C25 C24 C26 C29 -120.8(4) . . . . ?
C26 C24 C25 C20 178.6(3) . . . . ?
C30 N5 C32 C31 -0.5(4) . . . . ?
C30 N5 C33 C34 37.9(5) . . . . ?
C30 N6 C22 C21 -157.1(3) . . . . ?
C30 N6 C22 C23 23.8(5) . . . . ?
C30 N6 C31 C32 -0.8(4) . . . . ?
C31 N6 C22 C21 19.8(5) . . . . ?
C31 N6 C22 C23 -159.3(3) . . . . ?
C31 N6 C30 Pd2 171.4(3) . . . . ?
C31 N6 C30 N5 0.5(4) . . . . ?
C32 N5 C30 Pd2 -171.1(2) . . . . ?
C32 N5 C30 N6 0.0(4) . . . . ?
C32 N5 C33 C34 -140.4(3) . . . . ?
C33 N5 C30 Pd2 10.4(5) . . . . ?
C33 N5 C30 N6 -178.5(3) . . . . ?
C33 N5 C32 C31 178.0(3) . . . . ?
C35 N4 C34 C33 171.2(3) . . . . ?
C36 N4 C34 C33 -72.0(4) . . . . ?
